data_7250322
loop_
_publ_author_name
'Kusumoto, Sotaro'
'Usuda, Kippei'
'Rakumitsu, Kenta'
'Kim, Yang'
'Koide, Yoshihiro'

_publ_section_title
;
 Photosalient [2 + 2] photodimerization in metal chloride-templated
 organic crystals
;
_journal_issue 19
_journal_name_full CrystEngComm
_journal_page_first 2993
_journal_page_last 2997
_journal_paper_doi 10.1039/D5CE00203F
_journal_volume 27
_journal_year 2025
_chemical_formula_moiety 'Cl6 In, Cl, 4(H2 O), C24 H24 N4'
_chemical_formula_sum 'C24 H32 Cl7 In N4 O4'
_chemical_formula_weight 803.532
_space_group_crystal_system tetragonal
_space_group_IT_number 85
_space_group_name_Hall '-P 4a'
_space_group_name_H-M_alt 'P 4/n :2'
_symmetry_Int_Tables_number 85
_audit_creation_date 2025-02-06
_audit_creation_method
;
Olex2 1.3
(compiled 2020.11.12 svn.r5f609507 for OlexSys, GUI svn.r6408)
;
_audit_update_record
;
2025-02-19 deposited with the CCDC.	2025-04-24 downloaded from the CCDC.
;
_cell_angle_alpha 90
_cell_angle_beta 90
_cell_angle_gamma 90
_cell_formula_units_Z 2
_cell_length_a 13.3333(5)
_cell_length_b 13.3333(5)
_cell_length_c 8.8676(6)
_cell_measurement_reflns_used 2520
_cell_measurement_temperature 120
_cell_measurement_theta_max 28.6920
_cell_measurement_theta_min 2.7820
_cell_volume 1576.45(14)
_computing_cell_refinement 'CrysAlisPro 1.171.43.90 (Rigaku OD, 2023)'
_computing_data_collection 'DTREK_VERSION=d*TREK version 9.5W -- May 25 2006'
_computing_data_reduction 'CrysAlisPro 1.171.43.90 (Rigaku OD, 2023)'
_computing_molecular_graphics 'Olex2 1.3 (Dolomanov et al., 2009)'
_computing_publication_material 'Olex2 1.3 (Dolomanov et al., 2009)'
_computing_structure_refinement 'olex2.refine 1.3 (Bourhis et al., 2015)'
_computing_structure_solution 'SHELXT 2018/2 (Sheldrick, 2018)'
_diffrn_ambient_temperature 120
_diffrn_measured_fraction_theta_full 0.9819
_diffrn_measured_fraction_theta_max 0.8396
_diffrn_measurement_details
;
List of Runs (angles in degrees, time in seconds):

  # Type    Start    End  Width  t~exp~   \w     \q     \k     \f   Frames
#--------------------------------------------------------------------------
  1  \w    -29.00  55.00   0.50   10.00    --  -10.00  45.00  90.00  168
;
_diffrn_measurement_device 'abstract diffractometer'
_diffrn_measurement_device_type 'dtrek-CrysAlisPro-abstract goniometer imported rigaku-d*trek images'
_diffrn_measurement_method '\w scans'
_diffrn_radiation_type 'Mo K\a'
_diffrn_radiation_wavelength 0.71073
_diffrn_reflns_av_R_equivalents 0.0098
_diffrn_reflns_av_unetI/netI 0.0098
_diffrn_reflns_Laue_measured_fraction_full 0.9819
_diffrn_reflns_Laue_measured_fraction_max 0.8396
_diffrn_reflns_limit_h_max 11
_diffrn_reflns_limit_h_min -16
_diffrn_reflns_limit_k_max 8
_diffrn_reflns_limit_k_min -17
_diffrn_reflns_limit_l_max 6
_diffrn_reflns_limit_l_min -11
_diffrn_reflns_number 3152
_diffrn_reflns_point_group_measured_fraction_full 0.9819
_diffrn_reflns_point_group_measured_fraction_max 0.8396
_diffrn_reflns_theta_full 25.2417
_diffrn_reflns_theta_max 28.65
_diffrn_reflns_theta_min 2.76
_exptl_absorpt_coefficient_mu 1.381
_exptl_absorpt_correction_T_max 1.00000
_exptl_absorpt_correction_T_min 0.72297
_exptl_absorpt_correction_type multi-scan
_exptl_absorpt_process_details
;
CrysAlisPro 1.171.43.90 (Rigaku Oxford Diffraction, 2023)
Empirical absorption correction using spherical harmonics,
implemented in SCALE3 ABSPACK scaling algorithm.
;
_exptl_crystal_colour 'clear light colourless'
_exptl_crystal_colour_lustre clear
_exptl_crystal_colour_modifier light
_exptl_crystal_colour_primary colourless
_exptl_crystal_density_diffrn 1.693
_exptl_crystal_description block
_exptl_crystal_F_000 808.934
_exptl_crystal_size_max 0.1
_exptl_crystal_size_mid 0.05
_exptl_crystal_size_min 0.05
_refine_diff_density_max 0.3977
_refine_diff_density_min -0.9334
_refine_diff_density_rms 0.1289
_refine_ls_d_res_high 0.7412
_refine_ls_d_res_low 7.3837
_refine_ls_goodness_of_fit_ref 1.0207
_refine_ls_hydrogen_treatment constr
_refine_ls_matrix_type full
_refine_ls_number_constraints 15
_refine_ls_number_parameters 96
_refine_ls_number_reflns 1701
_refine_ls_number_restraints 0
_refine_ls_restrained_S_all 1.0207
_refine_ls_R_factor_all 0.0283
_refine_ls_R_factor_gt 0.0268
_refine_ls_shift/su_max 0.0009
_refine_ls_shift/su_mean 0.0000
_refine_ls_structure_factor_coef Fsqd
_refine_ls_weighting_details 'w=1/[\s^2^(Fo^2^)+(0.0448P)^2^+2.0124P] where P=(Fo^2^+2Fc^2^)/3'
_refine_ls_weighting_scheme calc
_refine_ls_wR_factor_gt 0.0736
_refine_ls_wR_factor_ref 0.0743
_reflns_Friedel_coverage 0.0
_reflns_limit_h_max 16
_reflns_limit_h_min 0
_reflns_limit_k_max 17
_reflns_limit_k_min 0
_reflns_limit_l_max 11
_reflns_limit_l_min 0
_reflns_number_gt 1645
_reflns_number_total 1701
_reflns_threshold_expression I>=2u(I)
_cod_data_source_file d5ce00203f3.cif
_cod_data_source_block 240724_nnincl_uv_autored
_cod_depositor_comments 'Adding full bibliography for 7250320--7250324.cif.'
_cod_original_sg_symbol_H-M 'P 4/n'
_cod_database_code 7250322
_olex2_refinement_description
;
1. Fixed Uiso
 At 1.2 times of:
  All C(H) groups, All N(H) groups
 At 1.5 times of:
  All O(H,H) groups
2.a Free rotating group:
 O1(H1b,H1c)
2.b Ternary CH refined with riding coordinates:
 C1(H1a)
2.c Aromatic/amide H refined with riding coordinates:
 N1(H1), C6(H6), C5(H5), C3(H3), C4(H4)
;
_olex2_submission_special_instructions 'No special instructions were received'
_oxdiff_exptl_absorpt_empirical_details
;
Empirical correction (ABSPACK) includes:
- Absorption correction using spherical harmonics
- Frame scaling
- Detector area scaling
;

loop_
_space_group_symop_id
_space_group_symop_operation_xyz
1 x,y,z
2 -y+1/2,x,z
3 y,-x+1/2,z
4 -x+1/2,-y+1/2,z
5 -x,-y,-z
6 y-1/2,-x,-z
7 -y,x-1/2,-z
8 x-1/2,y-1/2,-z

loop_
_atom_site_label
_atom_site_type_symbol
_atom_site_fract_x
_atom_site_fract_y
_atom_site_fract_z
_atom_site_U_iso_or_equiv
_atom_site_adp_type
_atom_site_occupancy
_atom_site_site_symmetry_order
_atom_site_refinement_flags_posn
_atom_site_refinement_flags_adp
_atom_site_refinement_flags_occupancy
In1 In 0.25 0.25 0.62036(3) 0.01648(11) Uani 1.000000 4 S T P
Cl3 Cl 0.31612(4) 0.42947(4) 0.62375(6) 0.02408(14) Uani 1.000000 1 . . .
Cl4 Cl 0.25 0.75 0.5 0.0309(3) Uani 1.000000 4 S T P
Cl1 Cl 0.25 0.25 0.34057(12) 0.0295(2) Uani 1.000000 4 S T P
Cl2 Cl 0.25 0.25 0.90122(11) 0.0239(2) Uani 1.000000 4 S T P
O1 O 0.19148(15) 0.53448(14) 0.3762(2) 0.0371(5) Uani 1.000000 1 . . .
H1b H 0.224(2) 0.5009(18) 0.442(3) 0.0556(7) Uiso 1.000000 1 G . .
H1c H 0.200(3) 0.5953(6) 0.402(3) 0.0556(7) Uiso 1.000000 1 G . .
N1 N 0.04766(14) 0.43698(14) 0.2331(2) 0.0229(4) Uani 1.000000 1 . . .
H1 H 0.09631(14) 0.46508(14) 0.2851(2) 0.0275(5) Uiso 1.000000 1 R . .
C1 C -0.18495(14) 0.29818(14) -0.0178(2) 0.0151(4) Uani 1.000000 1 . . .
H1a H -0.17293(14) 0.30708(14) -0.1283(2) 0.0181(5) Uiso 1.000000 1 R . .
C2 C -0.10397(15) 0.35072(14) 0.0699(2) 0.0158(4) Uani 1.000000 1 . . .
C6 C -0.04610(17) 0.44337(16) 0.2845(3) 0.0236(4) Uani 1.000000 1 . . .
H6 H -0.05931(17) 0.47750(16) 0.3764(3) 0.0283(5) Uiso 1.000000 1 R . .
C5 C -0.12413(15) 0.40058(16) 0.2047(2) 0.0198(4) Uani 1.000000 1 . . .
H5 H -0.19092(15) 0.40509(16) 0.2413(2) 0.0238(5) Uiso 1.000000 1 R . .
C3 C -0.00479(16) 0.34597(16) 0.0197(2) 0.0222(4) Uani 1.000000 1 . . .
H3 H 0.01095(16) 0.31319(16) -0.0724(2) 0.0266(5) Uiso 1.000000 1 R . .
C4 C 0.07006(17) 0.38921(18) 0.1049(3) 0.0253(5) Uani 1.000000 1 . . .
H4 H 0.13783(17) 0.38505(18) 0.0724(3) 0.0303(6) Uiso 1.000000 1 R . .

loop_
_atom_site_aniso_label
_atom_site_aniso_U_11
_atom_site_aniso_U_22
_atom_site_aniso_U_33
_atom_site_aniso_U_12
_atom_site_aniso_U_13
_atom_site_aniso_U_23
In1 0.01710(12) 0.01710(12) 0.01524(15) -0.000000 -0.000000 0.000000
Cl3 0.0250(3) 0.0200(3) 0.0273(3) -0.00316(18) -0.00245(19) 0.00112(18)
Cl4 0.0223(3) 0.0223(3) 0.0482(7) -0.000000 -0.000000 0.000000
Cl1 0.0367(4) 0.0367(4) 0.0153(4) -0.000000 -0.000000 0.000000
Cl2 0.0277(3) 0.0277(3) 0.0163(4) -0.000000 -0.000000 0.000000
O1 0.0373(10) 0.0270(9) 0.0469(11) -0.0073(8) -0.0213(8) 0.0031(8)
N1 0.0201(9) 0.0206(9) 0.0280(9) -0.0039(7) -0.0062(7) -0.0025(7)
C1 0.0141(9) 0.0156(9) 0.0156(8) 0.0000(6) 0.0005(7) -0.0006(7)
C2 0.0172(9) 0.0131(9) 0.0170(9) 0.0006(7) -0.0013(7) 0.0016(7)
C6 0.0266(11) 0.0217(10) 0.0226(10) 0.0007(8) -0.0024(9) -0.0056(8)
C5 0.0178(9) 0.0195(10) 0.0222(10) 0.0018(7) 0.0013(8) -0.0045(8)
C3 0.0202(10) 0.0242(11) 0.0221(10) -0.0020(8) 0.0022(8) -0.0050(8)
C4 0.0175(10) 0.0284(12) 0.0300(11) -0.0016(8) 0.0012(8) -0.0024(9)

loop_
_atom_type_symbol
_atom_type_scat_dispersion_real
_atom_type_scat_dispersion_imag
_atom_type_scat_Cromer_Mann_a1
_atom_type_scat_Cromer_Mann_a2
_atom_type_scat_Cromer_Mann_a3
_atom_type_scat_Cromer_Mann_a4
_atom_type_scat_Cromer_Mann_b1
_atom_type_scat_Cromer_Mann_b2
_atom_type_scat_Cromer_Mann_b3
_atom_type_scat_Cromer_Mann_b4
_atom_type_scat_Cromer_Mann_c
_atom_type_scat_source
_atom_type_scat_dispersion_source
C 0.00347 0.00161 2.31000 1.02000 1.58860 0.86500 20.84390 10.20750 0.56870 51.65120 0.215599998832 'International Tables Volume C Table 6.1.1.4 (pp. 500-502)' 'Henke, Gullikson and Davis, At. Data and Nucl. Data Tables, 1993, 54, 2'
Cl 0.14873 0.16029 11.46040 7.19640 6.25560 1.64550 0.01040 1.16620 18.51940 47.77840 -9.55739974976 'International Tables Volume C Table 6.1.1.4 (pp. 500-502)' 'Henke, Gullikson and Davis, At. Data and Nucl. Data Tables, 1993, 54, 2'
H 0.00000 0.00000 0.49300 0.32291 0.14019 0.04081 10.51090 26.12570 3.14236 57.79970 0.0030380000826 'International Tables Volume C Table 6.1.1.4 (pp. 500-502)' 'Henke, Gullikson and Davis, At. Data and Nucl. Data Tables, 1993, 54, 2'
O 0.01158 0.00611 3.04850 2.28680 1.54630 0.86700 13.27710 5.70110 0.32390 32.90890 0.250800013542 'International Tables Volume C Table 6.1.1.4 (pp. 500-502)' 'Henke, Gullikson and Davis, At. Data and Nucl. Data Tables, 1993, 54, 2'
N 0.00653 0.00323 12.21260 3.13220 2.01250 1.16630 0.00570 9.89330 28.99750 0.58260 -11.5290002823 'International Tables Volume C Table 6.1.1.4 (pp. 500-502)' 'Henke, Gullikson and Davis, At. Data and Nucl. Data Tables, 1993, 54, 2'
In -0.70596 1.29261 19.16240 18.55960 4.29480 2.03960 0.54760 6.37760 25.84990 92.80290 4.93909978867 'International Tables Volume C Table 6.1.1.4 (pp. 500-502)' 'Henke, Gullikson and Davis, At. Data and Nucl. Data Tables, 1993, 54, 2'

loop_
_geom_angle_atom_site_label_1
_geom_angle_atom_site_label_2
_geom_angle_atom_site_label_3
_geom_angle
_geom_angle_site_symmetry_1
_geom_angle_site_symmetry_3
_geom_angle_publ_flag
Cl3 In1 Cl3 178.65(2) . 4 ?
Cl3 In1 Cl3 89.992(2) 2 . ?
Cl3 In1 Cl3 178.65(2) 3 2 ?
Cl3 In1 Cl3 89.992(2) 3 . ?
Cl3 In1 Cl3 89.992(2) 2 4 ?
Cl3 In1 Cl3 89.992(2) 3 4 ?
Cl1 In1 Cl3 90.676(12) . 4 ?
Cl1 In1 Cl3 90.676(12) . . ?
Cl1 In1 Cl3 90.676(12) . 2 ?
Cl1 In1 Cl3 90.676(12) . 3 ?
Cl2 In1 Cl3 89.324(12) . 4 ?
Cl2 In1 Cl3 89.324(12) . 3 ?
Cl2 In1 Cl3 89.324(12) . 2 ?
Cl2 In1 Cl3 89.324(12) . . ?
Cl2 In1 Cl1 180.0 . . ?
C4 N1 C6 122.05(19) . . ?
C2 C1 C1 116.8(2) . 6 ?
C5 C2 C1 121.80(18) . . ?
C3 C2 C1 119.63(18) . . ?
C3 C2 C5 118.51(18) . . ?
C5 C6 N1 120.3(2) . . ?
C6 C5 C2 119.40(19) . . ?
C4 C3 C2 119.49(19) . . ?
C3 C4 N1 120.2(2) . . ?

loop_
_geom_bond_atom_site_label_1
_geom_bond_atom_site_label_2
_geom_bond_distance
_geom_bond_site_symmetry_2
_geom_bond_publ_flag
In1 Cl3 2.5504(5) 4 ?
In1 Cl3 2.5504(5) 3 ?
In1 Cl3 2.5504(5) 2 ?
In1 Cl3 2.5504(5) . ?
In1 Cl1 2.4810(11) . ?
In1 Cl2 2.4905(10) . ?
N1 C6 1.333(3) . ?
N1 C4 1.337(3) . ?
C1 C1 1.559(3) 6 ?
C1 C1 1.559(3) 7_565 ?
C1 C2 1.503(3) . ?
C2 C5 1.394(3) . ?
C2 C3 1.397(3) . ?
C6 C5 1.382(3) . ?
C3 C4 1.378(3) . ?

loop_
_geom_torsion_atom_site_label_1
_geom_torsion_atom_site_label_2
_geom_torsion_atom_site_label_3
_geom_torsion_atom_site_label_4
_geom_torsion
_geom_torsion_site_symmetry_1
_geom_torsion_site_symmetry_2
_geom_torsion_site_symmetry_3
_geom_torsion_site_symmetry_4
_geom_torsion_publ_flag
N1 C6 C5 C2 -0.0(3) . . . . ?
N1 C4 C3 C2 -1.3(3) . . . . ?
C1 C1 C1 C1 -22.85(4) . 6 4_455 7_565 ?
C1 C1 C1 C1 22.85(4) . 7_565 4_455 6 ?
C1 C1 C1 C2 147.38(16) 4_455 6 . . ?
C1 C1 C1 C2 -143.14(15) 4_455 7_565 . . ?
C1 C1 C2 C5 -91.8(2) 6 . . . ?
C1 C1 C2 C5 13.1(2) 7_565 . . . ?
C1 C1 C2 C3 85.1(2) 6 . . . ?
C1 C1 C2 C3 -170.0(2) 7_565 . . . ?
C1 C2 C5 C6 176.8(2) . . . . ?
C1 C2 C3 C4 -176.2(2) . . . . ?
